data_1542001
loop_
_publ_author_name
'Kuznetsov, B.Ya.'
'Porai-Koshits, M.A.'
'Rogachev, D.L.'
'Dikareva, L.M.'

_publ_section_title
;
 Crystal Structure of Rubidium Oxodisulfatoniobate
;
_journal_name_full 'Izvestiya Akademii Nauk SSSR, Seriya Khimicheskaya'
_journal_page_first 2167
_journal_page_last 2170
_journal_volume 1974
_journal_year 1974
_chemical_formula_sum 'Nb O9 Rb S2'
_chemical_name_systematic 'Rb Nb O (S O4)2'
_space_group_IT_number 62
_symmetry_space_group_name_Hall '-P 2ac 2n'
_symmetry_space_group_name_H-M 'P n m a'
_cell_angle_alpha 90
_cell_angle_beta 90
_cell_angle_gamma 90
_cell_formula_units_Z 4
_cell_length_a 17.1
_cell_length_b 5.205
_cell_length_c 8.76
_cell_volume 779.688
_citation_journal_id_ASTM IASKA6
_cod_data_source_file Kuznetsov_IASKA6_1974_332.cif
_cod_data_source_block Nb1O9Rb1S2
_cod_original_cell_volume 779.6882
_cod_original_formula_sum 'Nb1 O9 Rb1 S2'
_cod_database_code 1542001

loop_
_symmetry_equiv_pos_as_xyz
x,y,z
-x+1/2,-y,z+1/2
x+1/2,-y+1/2,-z+1/2
-x,y+1/2,-z
-x,-y,-z
x-1/2,y,-z-1/2
-x-1/2,y-1/2,z-1/2
x,-y-1/2,z

loop_
_atom_site_label
_atom_site_type_symbol
_atom_site_fract_x
_atom_site_fract_y
_atom_site_fract_z
_atom_site_occupancy
_atom_site_U_iso_or_equiv
Rb1 Rb+1 0.439 0.25 0.16 1 0.0
O3 O-2 0.11 0.25 0.48 1 0.0
O1 O-2 0.22 0.02 0.56 1 0.0
S1 S+6 0.19 0.25 0.48 1 0.0
S2 S+6 0.43 0.25 0.63 1 0.0
O6 O-2 0.46 0.25 0.48 1 0.0
O7 O-2 0.15 0.25 0.9 1 0.0
O4 O-2 0.38 0.02 0.67 1 0.0
O5 O-2 0.49 0.25 0.75 1 0.0
Nb1 Nb+5 0.19 0.25 0.079 1 0.0
O2 O-2 0.24 0.25 0.32 1 0.0
